data_4346323
loop_
_publ_author_name
'Dar, Aijaz A.'
'Sen, Saumik'
'Gupta, Sandeep K.'
'Patwari, G. Naresh'
'Murugavel, Ramaswamy'

_publ_section_title
;
 Octanuclear zinc phosphates with hitherto unknown cluster architectures:
 ancillary ligand and solvent assisted structural transformations thereof.
;
_journal_issue 19
_journal_name_full 'Inorganic chemistry'
_journal_page_first 9458
_journal_page_last 9469
_journal_paper_doi 10.1021/acs.inorgchem.5b01308
_journal_volume 54
_journal_year 2015
_chemical_formula_moiety 'C120 H152 Cl8 N6 O38 P8 Zn8'
_chemical_formula_sum 'C120 H152 Cl8 N6 O38 P8 Zn8'
_chemical_formula_weight 3340.79
_space_group_crystal_system tetragonal
_space_group_IT_number 88
_space_group_name_Hall '-I 4ad'
_space_group_name_H-M_alt 'I 41/a :2'
_atom_sites_solution_hydrogens mixed
_audit_creation_method SHELXL-2013
_cell_angle_alpha 90
_cell_angle_beta 90
_cell_angle_gamma 90
_cell_formula_units_Z 8
_cell_length_a 43.5493(11)
_cell_length_b 43.5493(11)
_cell_length_c 16.3262(7)
_cell_measurement_reflns_used 17151
_cell_measurement_temperature 150(2)
_cell_measurement_theta_max 31.2
_cell_measurement_theta_min 2.6
_cell_volume 30963.3(17)
_computing_cell_refinement 'CrystalClear-SM Expert 2.0 r4'
_computing_data_collection 'CrystalClear-SM Expert 2.0 r4 (Rigaku, 2009)'
_computing_data_reduction 'CrystalClear-SM Expert 2.0 r4'
_computing_molecular_graphics 'SHELXS86 (Sheldrick, 1985)'
_computing_publication_material 'CrystalStructure 4.0'
_computing_structure_refinement 'SHELXL-2013 (Sheldrick, 2013)'
_computing_structure_solution 'SHELXS86 (Sheldrick, 1985)'
_diffrn_ambient_temperature 150(2)
_diffrn_measured_fraction_theta_full 0.972
_diffrn_measured_fraction_theta_max 0.999
_diffrn_measurement_device_type 'Rigaku Saturn724+'
_diffrn_measurement_method \w
_diffrn_radiation_type MoK\a
_diffrn_radiation_wavelength 0.71075
_diffrn_reflns_av_R_equivalents 0.0556
_diffrn_reflns_av_unetI/netI 0.0340
_diffrn_reflns_Laue_measured_fraction_full 0.972
_diffrn_reflns_Laue_measured_fraction_max 0.999
_diffrn_reflns_limit_h_max 51
_diffrn_reflns_limit_h_min -36
_diffrn_reflns_limit_k_max 50
_diffrn_reflns_limit_k_min -51
_diffrn_reflns_limit_l_max 19
_diffrn_reflns_limit_l_min -19
_diffrn_reflns_number 110535
_diffrn_reflns_point_group_measured_fraction_full 0.972
_diffrn_reflns_point_group_measured_fraction_max 0.999
_diffrn_reflns_theta_full 25.000
_diffrn_reflns_theta_max 25.000
_diffrn_reflns_theta_min 2.581
_exptl_absorpt_coefficient_mu 1.509
_exptl_absorpt_correction_T_max 1.000
_exptl_absorpt_correction_T_min 0.817
_exptl_absorpt_correction_type multi-scan
_exptl_absorpt_process_details 'NUMABS (Rigaku, 1999)'
_exptl_crystal_colour colorless
_exptl_crystal_density_diffrn 1.433
_exptl_crystal_description cubic
_exptl_crystal_F_000 13712
_exptl_crystal_size_max 0.15
_exptl_crystal_size_mid 0.08
_exptl_crystal_size_min 0.04
_refine_diff_density_max 1.192
_refine_diff_density_min -0.710
_refine_diff_density_rms 0.090
_refine_ls_extinction_method none
_refine_ls_goodness_of_fit_ref 1.036
_refine_ls_hydrogen_treatment mixed
_refine_ls_matrix_type full
_refine_ls_number_parameters 855
_refine_ls_number_reflns 13628
_refine_ls_number_restraints 13
_refine_ls_restrained_S_all 1.042
_refine_ls_R_factor_all 0.0787
_refine_ls_R_factor_gt 0.0665
_refine_ls_shift/su_max 0.003
_refine_ls_shift/su_mean 0.000
_refine_ls_structure_factor_coef Fsqd
_refine_ls_weighting_details 'w=1/[\s^2^(Fo^2^)+(0.0946P)^2^+140.3672P] where P=(Fo^2^+2Fc^2^)/3'
_refine_ls_weighting_scheme calc
_refine_ls_wR_factor_gt 0.1690
_refine_ls_wR_factor_ref 0.1800
_reflns_Friedel_coverage 0.000
_reflns_number_gt 11662
_reflns_number_total 13628
_reflns_threshold_expression 'I > 2\s(I)'
_cod_data_source_file ic5b01308_si_001.cif
_cod_data_source_block ajz478sqz
_cod_depositor_comments
;
The following automatic conversions were performed:

data item '_exptl_absorpt_correction_type' value 'Multi-scan' was
changed to 'multi-scan' in accordance with the
/home/saulius/struct/COD-crude-data/automatic-downloads/DataCite-retrospective/ACS/depositions/lib/dictionaries/cif_core.dic
dictionary named 'cif_core.dic' version 2.4.2 last updated on
2011-04-26.

Automatic conversion script
Id: cif_fix_values 6909 2019-04-08 15:41:33Z antanas 
;
_cod_original_cell_volume 30963(2)
_cod_original_sg_symbol_H-M 'I 41/a'
_cod_database_code 4346323
_shelx_space_group_comment
;
The symmetry employed for this shelxl refinement is uniquely defined
by the following loop, which should always be used as a source of
symmetry information in preference to the above space-group names.
They are only intended as comments.
;
_shelx_estimated_absorpt_t_min 0.752
_shelx_estimated_absorpt_t_max 0.752
_platon_squeeze_void_probe_radius 1.20
_shelxl_version_number 2013-3

loop_
_space_group_symop_operation_xyz
'x, y, z'
'-y+3/4, x+1/4, z+1/4'
'-x+1/2, -y, z+1/2'
'y+3/4, -x+3/4, z+3/4'
'x+1/2, y+1/2, z+1/2'
'-y+5/4, x+3/4, z+3/4'
'-x+1, -y+1/2, z+1'
'y+5/4, -x+5/4, z+5/4'
'-x, -y, -z'
'y-3/4, -x-1/4, -z-1/4'
'x-1/2, y, -z-1/2'
'-y-3/4, x-3/4, -z-3/4'
'-x+1/2, -y+1/2, -z+1/2'
'y-1/4, -x+1/4, -z+1/4'
'x, y+1/2, -z'
'-y-1/4, x-1/4, -z-1/4'

loop_
_atom_site_label
_atom_site_type_symbol
_atom_site_fract_x
_atom_site_fract_y
_atom_site_fract_z
_atom_site_U_iso_or_equiv
_atom_site_adp_type
_atom_site_occupancy
_atom_site_site_symmetry_order
_atom_site_calc_flag
_atom_site_refinement_flags_posn
_atom_site_refinement_flags_adp
C1 C 0.61147(10) 0.95722(11) 0.8780(3) 0.0362(10) Uani 1 1 d . .
C2 C 0.63789(11) 0.93984(12) 0.8878(3) 0.0427(12) Uani 1 1 d . .
C3 C 0.66331(12) 0.94737(14) 0.8390(3) 0.0520(14) Uani 1 1 d . .
H3 H 0.6814 0.9362 0.8435 0.062 Uiso 1 1 calc R U
C4 C 0.66134(12) 0.97112(14) 0.7850(3) 0.0493(13) Uani 1 1 d . .
C5 C 0.63485(12) 0.98813(13) 0.7742(3) 0.0492(13) Uani 1 1 d . .
H5 H 0.6343 1.0041 0.7364 0.059 Uiso 1 1 calc R U
C6 C 0.60886(11) 0.98102(12) 0.8209(3) 0.0395(11) Uani 1 1 d . .
C7 C 0.5620(2) 0.9864(3) 0.7365(6) 0.152(6) Uani 1 1 d . .
H7A H 0.5593 0.9646 0.7420 0.228 Uiso 1 1 calc R U
H7B H 0.5732 0.9907 0.6872 0.228 Uiso 1 1 calc R U
H7C H 0.5422 0.9961 0.7341 0.228 Uiso 1 1 calc R U
C8 C 0.57924(12) 0.99822(12) 0.8077(3) 0.0443(12) Uani 1 1 d . .
H8 H 0.5665 0.9945 0.8562 0.053 Uiso 1 1 calc R U
C9 C 0.5834(2) 1.03216(19) 0.8012(8) 0.131(5) Uani 1 1 d . .
H9A H 0.5638 1.0418 0.7933 0.197 Uiso 1 1 calc R U
H9B H 0.5965 1.0367 0.7556 0.197 Uiso 1 1 calc R U
H9C H 0.5926 1.0398 0.8507 0.197 Uiso 1 1 calc R U
C10 C 0.63948(14) 0.91387(14) 0.9489(4) 0.0587(16) Uani 1 1 d D .
H10 H 0.6231 0.9170 0.9892 0.070 Uiso 1 1 calc R U
C11 C 0.6346(4) 0.88358(18) 0.9101(7) 0.156(6) Uani 1 1 d D .
H11A H 0.6356 0.8678 0.9511 0.234 Uiso 1 1 calc R U
H11B H 0.6503 0.8801 0.8697 0.234 Uiso 1 1 calc R U
H11C H 0.6148 0.8832 0.8843 0.234 Uiso 1 1 calc R U
C12 C 0.6694(3) 0.9123(3) 0.9943(8) 0.178(7) Uani 1 1 d D .
H12A H 0.6732 0.9316 1.0207 0.266 Uiso 1 1 calc R U
H12B H 0.6857 0.9079 0.9565 0.266 Uiso 1 1 calc R U
H12C H 0.6683 0.8964 1.0348 0.266 Uiso 1 1 calc R U
C15 C 0.64807(12) 1.04254(12) 1.3355(3) 0.0422(12) Uani 1 1 d . .
C16 C 0.63157(12) 1.05421(12) 1.4023(3) 0.0432(12) Uani 1 1 d . .
C17 C 0.63796(13) 1.08436(12) 1.4266(3) 0.0462(12) Uani 1 1 d . .
H17 H 0.6273 1.0929 1.4703 0.055 Uiso 1 1 calc R U
C18 C 0.65970(13) 1.10128(12) 1.3866(3) 0.0480(13) Uani 1 1 d . .
C19 C 0.67662(13) 1.08910(13) 1.3247(4) 0.0513(14) Uani 1 1 d . .
H19 H 0.6920 1.1008 1.3003 0.062 Uiso 1 1 calc R U
C20 C 0.67115(12) 1.05912(13) 1.2971(3) 0.0471(13) Uani 1 1 d . .
C21 C 0.69164(13) 1.04545(16) 1.2309(4) 0.0594(16) Uani 1 1 d . .
H21 H 0.6823 1.0260 1.2135 0.071 Uiso 1 1 calc R U
C22 C 0.69396(16) 1.06561(19) 1.1571(4) 0.078(2) Uani 1 1 d . .
H22A H 0.7069 1.0560 1.1170 0.116 Uiso 1 1 calc R U
H22B H 0.7026 1.0850 1.1725 0.116 Uiso 1 1 calc R U
H22C H 0.6739 1.0688 1.1344 0.116 Uiso 1 1 calc R U
C23 C 0.72345(14) 1.03793(19) 1.2677(5) 0.079(2) Uani 1 1 d . .
H23A H 0.7209 1.0249 1.3146 0.118 Uiso 1 1 calc R U
H23B H 0.7334 1.0566 1.2839 0.118 Uiso 1 1 calc R U
H23C H 0.7358 1.0276 1.2274 0.118 Uiso 1 1 calc R U
C24 C 0.60923(14) 1.03445(14) 1.4508(3) 0.0545(14) Uani 1 1 d . .
H24 H 0.6005 1.0192 1.4133 0.065 Uiso 1 1 calc R U
C25 C 0.58277(18) 1.05277(19) 1.4876(6) 0.094(3) Uani 1 1 d . .
H25A H 0.5694 1.0392 1.5170 0.141 Uiso 1 1 calc R U
H25B H 0.5715 1.0627 1.4446 0.141 Uiso 1 1 calc R U
H25C H 0.5908 1.0680 1.5245 0.141 Uiso 1 1 calc R U
C26 C 0.6271(2) 1.0172(2) 1.5168(5) 0.090(2) Uani 1 1 d . .
H26A H 0.6133 1.0045 1.5475 0.134 Uiso 1 1 calc R U
H26B H 0.6367 1.0317 1.5529 0.134 Uiso 1 1 calc R U
H26C H 0.6425 1.0047 1.4915 0.134 Uiso 1 1 calc R U
C27 C 0.53167(15) 1.11681(14) 1.1392(5) 0.0675(18) Uani 1 1 d . .
C28 C 0.5586(2) 1.13366(17) 1.1567(6) 0.094(3) Uani 1 1 d . .
C29 C 0.5576(2) 1.16476(19) 1.1411(6) 0.101(3) Uani 1 1 d . .
H29 H 0.5749 1.1768 1.1502 0.121 Uiso 1 1 calc R U
C30 C 0.5308(2) 1.17818(18) 1.1118(8) 0.126(4) Uani 1 1 d . .
C31 C 0.5048(2) 1.16158(17) 1.0980(7) 0.114(4) Uani 1 1 d . .
H31 H 0.4872 1.1713 1.0784 0.137 Uiso 1 1 calc R U
C32 C 0.50450(16) 1.13050(15) 1.1129(6) 0.084(2) Uani 1 1 d . .
C33 C 0.47467(16) 1.11273(17) 1.1002(6) 0.097(3) Uani 1 1 d D .
H33 H 0.4799 1.0908 1.1014 0.117 Uiso 1 1 calc R U
C34 C 0.4607(2) 1.1193(2) 1.0164(8) 0.140(5) Uani 1 1 d D .
H34A H 0.4421 1.1076 1.0101 0.209 Uiso 1 1 calc R U
H34B H 0.4750 1.1136 0.9743 0.209 Uiso 1 1 calc R U
H34C H 0.4561 1.1408 1.0119 0.209 Uiso 1 1 calc R U
C35 C 0.4525(3) 1.1191(3) 1.1759(12) 0.219(10) Uani 1 1 d . .
H35A H 0.4337 1.1078 1.1686 0.328 Uiso 1 1 calc R U
H35B H 0.4481 1.1406 1.1791 0.328 Uiso 1 1 calc R U
H35C H 0.4624 1.1125 1.2255 0.328 Uiso 1 1 calc R U
C36 C 0.5859(3) 1.1178(2) 1.1993(9) 0.139(5) Uani 1 1 d . .
H36 H 0.5825 1.0956 1.1965 0.167 Uiso 1 1 calc R U
C37 C 0.6158(3) 1.1242(4) 1.1665(8) 0.177(7) Uani 1 1 d . .
H37A H 0.6310 1.1130 1.1968 0.265 Uiso 1 1 calc R U
H37B H 0.6199 1.1458 1.1706 0.265 Uiso 1 1 calc R U
H37C H 0.6165 1.1181 1.1100 0.265 Uiso 1 1 calc R U
C38 C 0.5847(3) 1.1273(3) 1.2902(8) 0.160(6) Uani 1 1 d . .
H38A H 0.5647 1.1229 1.3121 0.239 Uiso 1 1 calc R U
H38B H 0.5888 1.1490 1.2948 0.239 Uiso 1 1 calc R U
H38C H 0.5999 1.1161 1.3204 0.239 Uiso 1 1 calc R U
C39 C 0.51547(13) 0.90775(14) 1.3704(4) 0.0541(15) Uani 1 1 d . .
C40 C 0.53619(16) 0.91560(15) 1.4295(4) 0.0603(16) Uani 1 1 d . .
C41 C 0.54275(18) 0.89361(17) 1.4892(4) 0.0735(19) Uani 1 1 d . .
H41 H 0.5572 0.8979 1.5296 0.088 Uiso 1 1 calc R U
C42 C 0.52814(16) 0.86602(16) 1.4888(4) 0.0667(18) Uani 1 1 d . .
C43 C 0.50743(15) 0.85869(16) 1.4305(5) 0.073(2) Uani 1 1 d . .
H43 H 0.4977 0.8397 1.4316 0.087 Uiso 1 1 calc R U
C44 C 0.50083(13) 0.87941(17) 1.3695(5) 0.0685(18) Uani 1 1 d . .
C45 C 0.4776(2) 0.8732(2) 1.3026(7) 0.126(4) Uani 1 1 d D .
H45 H 0.4851 0.8789 1.2481 0.151 Uiso 1 1 calc R U
C46 C 0.4634(4) 0.8421(3) 1.3045(10) 0.200(8) Uani 1 1 d D .
H46A H 0.4490 0.8402 1.2603 0.300 Uiso 1 1 calc R U
H46B H 0.4529 0.8392 1.3557 0.300 Uiso 1 1 calc R U
H46C H 0.4791 0.8268 1.2989 0.300 Uiso 1 1 calc R U
C47 C 0.4475(3) 0.8924(5) 1.3288(11) 0.267(13) Uani 1 1 d D .
H47A H 0.4524 0.9139 1.3304 0.400 Uiso 1 1 calc R U
H47B H 0.4408 0.8858 1.3819 0.400 Uiso 1 1 calc R U
H47C H 0.4315 0.8889 1.2896 0.400 Uiso 1 1 calc R U
C48 C 0.5515(2) 0.94707(18) 1.4333(4) 0.088(3) Uani 1 1 d . .
H48 H 0.5455 0.9585 1.3841 0.105 Uiso 1 1 calc R U
C49 C 0.5869(2) 0.9444(2) 1.4340(6) 0.113(3) Uani 1 1 d . .
H49A H 0.5936 0.9334 1.3862 0.170 Uiso 1 1 calc R U
H49B H 0.5933 0.9335 1.4822 0.170 Uiso 1 1 calc R U
H49C H 0.5958 0.9645 1.4340 0.170 Uiso 1 1 calc R U
C50 C 0.5402(4) 0.9649(2) 1.5074(6) 0.160(6) Uani 1 1 d . .
H50A H 0.5498 0.9847 1.5085 0.240 Uiso 1 1 calc R U
H50B H 0.5453 0.9538 1.5564 0.240 Uiso 1 1 calc R U
H50C H 0.5183 0.9673 1.5041 0.240 Uiso 1 1 calc R U
C51 C 0.66044(11) 1.04465(11) 0.9707(3) 0.0416(12) Uani 1 1 d . .
C52 C 0.67057(12) 1.01376(12) 0.9666(4) 0.0507(14) Uani 1 1 d . .
H52 H 0.6580 0.9979 0.9844 0.061 Uiso 1 1 calc R U
C53 C 0.70902(13) 1.06016(14) 0.9176(4) 0.0573(15) Uani 1 1 d . .
H53 H 0.7219 1.0762 0.9020 0.069 Uiso 1 1 calc R U
C54 C 0.71870(13) 1.03097(15) 0.9108(4) 0.0672(19) Uani 1 1 d . .
H54 H 0.7380 1.0265 0.8897 0.081 Uiso 1 1 calc R U
C55 C 0.69906(13) 1.00763(14) 0.9362(4) 0.0608(17) Uani 1 1 d . .
H55 H 0.7055 0.9873 0.9323 0.073 Uiso 1 1 calc R U
C56 C 0.61755(12) 0.87484(13) 1.1843(4) 0.0530(14) Uani 1 1 d . .
C57 C 0.58887(15) 0.86266(17) 1.1655(7) 0.100(3) Uani 1 1 d . .
H57 H 0.5721 0.8757 1.1590 0.120 Uiso 1 1 calc R U
C58 C 0.63764(15) 0.82364(14) 1.1833(5) 0.071(2) Uani 1 1 d . .
H58 H 0.6545 0.8107 1.1884 0.085 Uiso 1 1 calc R U
C59 C 0.6100(2) 0.81184(17) 1.1668(7) 0.112(4) Uani 1 1 d . .
H59 H 0.6074 0.7907 1.1622 0.134 Uiso 1 1 calc R U
C60 C 0.58515(19) 0.8317(2) 1.1566(8) 0.132(5) Uani 1 1 d . .
H60 H 0.5659 0.8238 1.1436 0.158 Uiso 1 1 calc R U
C61 C 0.5154(4) 1.0646(3) 1.3349(9) 0.183(7) Uani 1 1 d . .
C62 C 0.5084(5) 1.0952(3) 1.3552(11) 0.239(11) Uani 1 1 d . .
Cl1 Cl 0.69385(4) 0.98095(5) 0.72728(11) 0.0797(5) Uani 1 1 d . .
Cl2 Cl 0.66632(4) 1.13895(3) 1.41792(10) 0.0645(4) Uani 1 1 d . .
Cl3 Cl 0.53110(10) 1.21719(6) 1.0935(3) 0.209(2) Uani 1 1 d . U
Cl4 Cl 0.53575(5) 0.83998(5) 1.56771(14) 0.0994(7) Uani 1 1 d . .
N1 N 0.68079(10) 1.06628(9) 0.9470(3) 0.0468(11) Uani 1 1 d . .
H1 H 0.6754 1.0852 0.9509 0.056 Uiso 1 1 calc R U
N2 N 0.64118(10) 0.85446(10) 1.1926(3) 0.0503(11) Uani 1 1 d . .
H2 H 0.6591 0.8614 1.2042 0.060 Uiso 1 1 calc R U
N3 N 0.52520(15) 1.04096(19) 1.3202(4) 0.093(2) Uani 1 1 d . .
O1 O 0.58524(7) 0.94927(7) 0.92349(19) 0.0352(7) Uani 1 1 d . .
O2 O 0.59165(8) 0.99570(8) 1.0100(2) 0.0464(9) Uani 1 1 d . .
O3 O 0.58731(7) 0.94336(7) 1.0752(2) 0.0388(8) Uani 1 1 d . .
O4 O 0.54205(7) 0.96721(8) 1.0060(2) 0.0396(8) Uani 1 1 d . .
O5 O 0.64214(8) 1.01221(8) 1.3110(2) 0.0416(8) Uani 1 1 d . .
O6 O 0.62859(8) 1.01938(9) 1.1628(2) 0.0490(9) Uani 1 1 d . .
O7 O 0.62108(8) 0.96920(8) 1.2356(2) 0.0488(9) Uani 1 1 d . .
O8 O 0.58682(8) 1.01460(9) 1.2672(2) 0.0500(9) Uani 1 1 d . .
O9 O 0.53143(11) 1.08591(9) 1.1565(3) 0.0694(12) Uani 1 1 d . .
O10 O 0.57461(8) 1.06201(8) 1.0753(3) 0.0540(10) Uani 1 1 d . .
O11 O 0.47773(8) 0.93460(8) 0.9841(2) 0.0478(9) Uani 1 1 d . .
O12 O 0.53170(8) 1.03085(8) 1.1367(2) 0.0492(9) Uani 1 1 d . .
O13 O 0.50672(8) 0.92912(10) 1.3113(3) 0.0590(11) Uani 1 1 d . .
O14 O 0.55820(8) 0.92607(10) 1.2447(2) 0.0534(10) Uani 1 1 d . .
O15 O 0.51012(8) 0.92772(9) 1.1582(2) 0.0565(10) Uani 1 1 d . .
O16 O 0.52559(9) 0.97380(10) 1.2348(3) 0.0632(11) Uani 1 1 d . .
O17 O 0.48633(8) 0.99209(9) 1.0910(2) 0.0456(9) Uani 1 1 d D .
O18 O 0.62406(7) 0.90309(8) 1.1961(2) 0.0459(9) Uani 1 1 d . .
O19 O 0.63409(7) 1.05359(7) 0.9961(2) 0.0412(8) Uani 1 1 d . .
P1 P 0.57666(2) 0.96482(3) 1.00955(7) 0.0281(3) Uani 1 1 d . .
P2 P 0.61804(3) 1.00373(3) 1.24000(8) 0.0384(3) Uani 1 1 d . .
P3 P 0.54060(3) 1.05986(3) 1.09155(9) 0.0428(3) Uani 1 1 d . .
P4 P 0.52662(3) 0.93965(4) 1.23305(9) 0.0499(4) Uani 1 1 d . .
Zn1 Zn 0.60556(2) 1.03084(2) 1.06821(3) 0.03428(15) Uani 1 1 d . .
Zn2 Zn 0.59515(2) 0.93809(2) 1.18973(3) 0.03375(15) Uani 1 1 d . .
Zn3 Zn 0.50548(2) 0.95224(2) 1.06225(4) 0.04036(17) Uani 1 1 d . .
Zn4 Zn 0.54492(2) 1.01268(2) 1.24017(4) 0.04851(19) Uani 1 1 d . .
H17A H 0.4788(13) 1.0030(12) 1.055(3) 0.060(19) Uiso 1 1 d D .
H17B H 0.4997(11) 1.0053(11) 1.112(4) 0.056(18) Uiso 1 1 d D .

loop_
_atom_site_aniso_label
_atom_site_aniso_U_11
_atom_site_aniso_U_22
_atom_site_aniso_U_33
_atom_site_aniso_U_23
_atom_site_aniso_U_13
_atom_site_aniso_U_12
C1 0.036(2) 0.043(3) 0.030(2) -0.006(2) 0.006(2) -0.001(2)
C2 0.043(3) 0.051(3) 0.034(3) -0.010(2) 0.000(2) 0.015(2)
C3 0.036(3) 0.074(4) 0.046(3) -0.020(3) 0.002(2) 0.012(3)
C4 0.037(3) 0.070(4) 0.041(3) -0.015(3) 0.011(2) -0.007(3)
C5 0.050(3) 0.058(3) 0.040(3) -0.003(2) 0.010(2) -0.006(3)
C6 0.036(3) 0.050(3) 0.032(3) -0.002(2) 0.004(2) -0.003(2)
C7 0.088(6) 0.246(14) 0.121(8) -0.092(9) -0.065(6) 0.086(8)
C8 0.040(3) 0.058(3) 0.035(3) 0.008(2) 0.004(2) 0.006(2)
C9 0.071(5) 0.065(5) 0.259(15) 0.034(7) -0.002(7) 0.015(4)
C10 0.066(4) 0.065(4) 0.045(3) 0.000(3) 0.016(3) 0.041(3)
C11 0.308(17) 0.050(5) 0.111(8) 0.016(5) -0.040(10) -0.022(7)
C12 0.202(13) 0.187(13) 0.144(11) 0.082(9) -0.113(10) -0.040(10)
C15 0.043(3) 0.045(3) 0.038(3) -0.009(2) -0.014(2) 0.007(2)
C16 0.046(3) 0.050(3) 0.033(3) -0.007(2) -0.005(2) 0.002(2)
C17 0.054(3) 0.050(3) 0.034(3) -0.010(2) -0.006(2) 0.002(2)
C18 0.054(3) 0.050(3) 0.039(3) -0.008(2) -0.012(2) -0.005(2)
C19 0.045(3) 0.061(3) 0.048(3) -0.006(3) -0.007(2) -0.011(3)
C20 0.040(3) 0.064(3) 0.037(3) -0.009(3) -0.008(2) 0.004(2)
C21 0.041(3) 0.085(4) 0.053(4) -0.026(3) -0.002(3) -0.005(3)
C22 0.067(4) 0.113(6) 0.053(4) -0.027(4) 0.001(3) -0.013(4)
C23 0.042(3) 0.118(6) 0.076(5) -0.043(4) -0.012(3) 0.007(4)
C24 0.064(4) 0.060(4) 0.039(3) -0.012(3) 0.003(3) -0.010(3)
C25 0.078(5) 0.091(6) 0.114(7) -0.027(5) 0.044(5) -0.023(4)
C26 0.106(6) 0.099(6) 0.064(5) 0.016(4) -0.017(4) -0.023(5)
C27 0.070(4) 0.052(4) 0.081(5) -0.012(3) -0.021(4) 0.012(3)
C28 0.104(6) 0.058(4) 0.119(7) -0.037(4) -0.046(5) 0.017(4)
C29 0.088(6) 0.076(5) 0.139(8) -0.017(5) -0.045(6) -0.011(4)
C30 0.121(8) 0.051(4) 0.206(12) 0.028(6) -0.064(8) -0.012(5)
C31 0.099(6) 0.052(4) 0.189(11) 0.005(5) -0.053(7) 0.000(4)
C32 0.067(4) 0.051(4) 0.134(7) -0.011(4) -0.022(4) 0.016(3)
C33 0.051(4) 0.056(4) 0.184(10) -0.025(5) 0.015(5) 0.013(3)
C34 0.117(8) 0.065(5) 0.237(14) -0.019(7) -0.106(9) 0.017(5)
C35 0.108(9) 0.181(13) 0.37(2) -0.147(15) 0.120(12) -0.035(8)
C36 0.114(8) 0.064(5) 0.240(15) -0.067(7) -0.094(9) 0.023(5)
C37 0.123(10) 0.282(19) 0.124(10) -0.073(11) -0.025(8) 0.045(11)
C38 0.151(11) 0.167(11) 0.161(12) 0.060(10) -0.092(9) -0.038(9)
C39 0.046(3) 0.070(4) 0.047(3) 0.014(3) 0.020(3) 0.008(3)
C40 0.076(4) 0.070(4) 0.036(3) 0.004(3) 0.008(3) -0.009(3)
C41 0.094(5) 0.081(5) 0.046(4) 0.012(3) 0.008(3) -0.008(4)
C42 0.063(4) 0.066(4) 0.071(5) 0.027(3) 0.019(3) 0.011(3)
C43 0.054(4) 0.069(4) 0.095(6) 0.025(4) 0.020(4) -0.008(3)
C44 0.037(3) 0.087(5) 0.082(5) 0.014(4) 0.012(3) -0.006(3)
C45 0.081(6) 0.166(10) 0.130(8) 0.045(7) -0.042(6) -0.072(6)
C46 0.236(17) 0.148(12) 0.216(16) 0.027(11) -0.133(14) -0.090(11)
C47 0.065(7) 0.53(4) 0.204(17) 0.07(2) -0.005(9) 0.000(13)
C48 0.143(8) 0.077(5) 0.043(4) 0.004(3) -0.009(4) -0.019(5)
C49 0.127(8) 0.120(8) 0.094(7) 0.024(5) -0.031(6) -0.057(6)
C50 0.301(18) 0.091(7) 0.088(7) -0.026(6) 0.024(9) -0.053(9)
C51 0.037(3) 0.039(3) 0.049(3) -0.006(2) -0.002(2) -0.001(2)
C52 0.042(3) 0.038(3) 0.072(4) -0.006(3) -0.008(3) -0.003(2)
C53 0.046(3) 0.059(4) 0.066(4) -0.017(3) 0.010(3) -0.012(3)
C54 0.037(3) 0.074(4) 0.091(5) -0.037(4) 0.000(3) -0.003(3)
C55 0.052(3) 0.046(3) 0.084(5) -0.024(3) -0.019(3) 0.007(3)
C56 0.043(3) 0.043(3) 0.073(4) -0.003(3) -0.014(3) 0.007(2)
C57 0.045(4) 0.065(4) 0.189(10) -0.039(5) -0.047(5) 0.015(3)
C58 0.059(4) 0.051(4) 0.103(6) -0.018(4) -0.027(4) 0.015(3)
C59 0.094(6) 0.049(4) 0.193(11) -0.033(5) -0.054(6) 0.009(4)
C60 0.062(5) 0.076(5) 0.258(14) -0.048(7) -0.044(7) 0.003(4)
C61 0.235(16) 0.123(10) 0.191(14) -0.001(9) 0.157(13) 0.022(10)
C62 0.36(2) 0.128(11) 0.229(18) 0.009(11) 0.173(18) 0.108(13)
Cl1 0.0461(8) 0.1274(16) 0.0657(11) -0.0171(10) 0.0260(8) -0.0155(9)
Cl2 0.0874(11) 0.0486(8) 0.0576(9) -0.0106(7) -0.0121(8) -0.0106(7)
Cl3 0.243(4) 0.0581(14) 0.326(5) 0.039(2) -0.149(4) -0.0371(19)
Cl4 0.0984(15) 0.0992(15) 0.1006(16) 0.0506(13) 0.0228(12) 0.0208(12)
N1 0.048(3) 0.033(2) 0.059(3) -0.013(2) 0.011(2) -0.0107(18)
N2 0.045(2) 0.039(2) 0.066(3) -0.005(2) -0.018(2) 0.0091(19)
N3 0.079(4) 0.133(6) 0.067(4) -0.029(4) 0.019(3) 0.042(4)
O1 0.0373(17) 0.0369(17) 0.0316(17) -0.0062(13) 0.0030(14) -0.0051(14)
O2 0.059(2) 0.0422(19) 0.038(2) -0.0083(15) 0.0068(17) -0.0152(16)
O3 0.0388(18) 0.0452(19) 0.0324(18) 0.0006(14) 0.0029(14) 0.0128(14)
O4 0.0247(16) 0.0465(19) 0.048(2) 0.0042(16) 0.0015(14) 0.0066(13)
O5 0.0426(19) 0.0427(19) 0.039(2) -0.0096(15) -0.0090(15) 0.0055(15)
O6 0.0388(19) 0.065(2) 0.043(2) 0.0021(18) -0.0072(16) -0.0100(17)
O7 0.048(2) 0.046(2) 0.052(2) -0.0120(17) -0.0135(17) 0.0062(16)
O8 0.043(2) 0.059(2) 0.048(2) -0.0100(18) -0.0015(16) 0.0065(17)
O9 0.088(3) 0.047(2) 0.073(3) -0.016(2) -0.017(2) 0.029(2)
O10 0.0383(19) 0.0325(18) 0.091(3) -0.0032(18) -0.0104(19) 0.0041(15)
O11 0.0399(19) 0.051(2) 0.053(2) 0.0031(17) -0.0087(16) -0.0033(16)
O12 0.046(2) 0.051(2) 0.051(2) 0.0009(17) -0.0042(17) 0.0112(16)
O13 0.042(2) 0.077(3) 0.057(3) 0.020(2) 0.0147(18) 0.0095(19)
O14 0.0360(19) 0.084(3) 0.041(2) 0.0206(19) 0.0049(16) 0.0059(18)
O15 0.046(2) 0.070(3) 0.053(2) 0.020(2) -0.0046(18) -0.0032(18)
O16 0.046(2) 0.079(3) 0.064(3) 0.016(2) -0.0063(19) -0.002(2)
O17 0.0299(18) 0.056(2) 0.051(2) 0.0065(19) -0.0009(16) 0.0139(17)
O18 0.0318(17) 0.041(2) 0.065(2) 0.0072(17) -0.0058(16) 0.0061(14)
O19 0.0383(18) 0.0289(16) 0.056(2) 0.0006(15) 0.0011(16) -0.0032(14)
P1 0.0241(5) 0.0304(6) 0.0296(6) -0.0012(5) 0.0002(4) 0.0017(4)
P2 0.0345(6) 0.0459(7) 0.0347(7) -0.0070(5) -0.0041(5) 0.0037(5)
P3 0.0363(7) 0.0395(7) 0.0525(8) -0.0074(6) -0.0090(6) 0.0096(5)
P4 0.0338(7) 0.0700(10) 0.0460(8) 0.0172(7) 0.0020(6) 0.0017(6)
Zn1 0.0318(3) 0.0298(3) 0.0412(3) -0.0014(2) -0.0043(2) -0.0009(2)
Zn2 0.0290(3) 0.0394(3) 0.0329(3) 0.0019(2) -0.0009(2) 0.0054(2)
Zn3 0.0270(3) 0.0500(3) 0.0441(4) 0.0065(3) -0.0022(2) 0.0037(2)
Zn4 0.0366(3) 0.0647(4) 0.0443(4) -0.0007(3) 0.0025(3) 0.0098(3)

loop_
_atom_type_symbol
_atom_type_description
_atom_type_scat_dispersion_real
_atom_type_scat_dispersion_imag
_atom_type_scat_source
C C 0.0033 0.0016 'International Tables Vol C Tables 4.2.6.8 and 6.1.1.4'
H H 0.0000 0.0000 'International Tables Vol C Tables 4.2.6.8 and 6.1.1.4'
Cl Cl 0.1484 0.1585 'International Tables Vol C Tables 4.2.6.8 and 6.1.1.4'
N N 0.0061 0.0033 'International Tables Vol C Tables 4.2.6.8 and 6.1.1.4'
O O 0.0106 0.0060 'International Tables Vol C Tables 4.2.6.8 and 6.1.1.4'
P P 0.1023 0.0942 'International Tables Vol C Tables 4.2.6.8 and 6.1.1.4'
Zn Zn 0.2839 1.4301 'International Tables Vol C Tables 4.2.6.8 and 6.1.1.4'

loop_
_geom_angle_atom_site_label_1
_geom_angle_atom_site_label_2
_geom_angle_atom_site_label_3
_geom_angle
_geom_angle_site_symmetry_1
C2 C1 C6 123.3(4) .
C2 C1 O1 118.6(4) .
C6 C1 O1 118.0(4) .
C1 C2 C3 117.5(5) .
C1 C2 C10 121.6(5) .
C3 C2 C10 121.0(5) .
C4 C3 C2 119.7(5) .
C4 C3 H3 120.2 .
C2 C3 H3 120.2 .
C3 C4 C5 122.8(5) .
C3 C4 Cl1 118.9(4) .
C5 C4 Cl1 118.3(5) .
C4 C5 C6 119.2(5) .
C4 C5 H5 120.4 .
C6 C5 H5 120.4 .
C1 C6 C5 117.5(5) .
C1 C6 C8 122.2(4) .
C5 C6 C8 120.3(5) .
C8 C7 H7A 109.5 .
C8 C7 H7B 109.5 .
H7A C7 H7B 109.5 .
C8 C7 H7C 109.5 .
H7A C7 H7C 109.5 .
H7B C7 H7C 109.5 .
C7 C8 C9 110.6(8) .
C7 C8 C6 112.0(5) .
C9 C8 C6 113.4(5) .
C7 C8 H8 106.8 .
C9 C8 H8 106.8 .
C6 C8 H8 106.8 .
C8 C9 H9A 109.5 .
C8 C9 H9B 109.5 .
H9A C9 H9B 109.5 .
C8 C9 H9C 109.5 .
H9A C9 H9C 109.5 .
H9B C9 H9C 109.5 .
C11 C10 C12 107.2(8) .
C11 C10 C2 112.2(6) .
C12 C10 C2 113.6(7) .
C11 C10 H10 107.9 .
C12 C10 H10 107.9 .
C2 C10 H10 107.9 .
C10 C11 H11A 109.5 .
C10 C11 H11B 109.5 .
H11A C11 H11B 109.5 .
C10 C11 H11C 109.5 .
H11A C11 H11C 109.5 .
H11B C11 H11C 109.5 .
C10 C12 H12A 109.5 .
C10 C12 H12B 109.5 .
H12A C12 H12B 109.5 .
C10 C12 H12C 109.5 .
H12A C12 H12C 109.5 .
H12B C12 H12C 109.5 .
C20 C15 C16 122.3(5) .
C20 C15 O5 119.6(5) .
C16 C15 O5 118.0(5) .
C17 C16 C15 117.3(5) .
C17 C16 C24 120.7(5) .
C15 C16 C24 121.9(5) .
C18 C17 C16 120.6(5) .
C18 C17 H17 119.7 .
C16 C17 H17 119.7 .
C19 C18 C17 121.4(5) .
C19 C18 Cl2 119.7(4) .
C17 C18 Cl2 118.9(4) .
C18 C19 C20 120.7(5) .
C18 C19 H19 119.7 .
C20 C19 H19 119.7 .
C15 C20 C19 117.5(5) .
C15 C20 C21 122.8(5) .
C19 C20 C21 119.5(5) .
C22 C21 C20 112.5(6) .
C22 C21 C23 112.2(6) .
C20 C21 C23 109.4(5) .
C22 C21 H21 107.5 .
C20 C21 H21 107.5 .
C23 C21 H21 107.5 .
C21 C22 H22A 109.5 .
C21 C22 H22B 109.5 .
H22A C22 H22B 109.5 .
C21 C22 H22C 109.5 .
H22A C22 H22C 109.5 .
H22B C22 H22C 109.5 .
C21 C23 H23A 109.5 .
C21 C23 H23B 109.5 .
H23A C23 H23B 109.5 .
C21 C23 H23C 109.5 .
H23A C23 H23C 109.5 .
H23B C23 H23C 109.5 .
C16 C24 C25 113.1(5) .
C16 C24 C26 108.6(5) .
C25 C24 C26 111.3(6) .
C16 C24 H24 107.9 .
C25 C24 H24 107.9 .
C26 C24 H24 107.9 .
C24 C25 H25A 109.5 .
C24 C25 H25B 109.5 .
H25A C25 H25B 109.5 .
C24 C25 H25C 109.5 .
H25A C25 H25C 109.5 .
H25B C25 H25C 109.5 .
C24 C26 H26A 109.5 .
C24 C26 H26B 109.5 .
H26A C26 H26B 109.5 .
C24 C26 H26C 109.5 .
H26A C26 H26C 109.5 .
H26B C26 H26C 109.5 .
O9 C27 C32 118.4(6) .
O9 C27 C28 118.3(6) .
C32 C27 C28 123.0(6) .
C29 C28 C27 116.7(7) .
C29 C28 C36 123.1(7) .
C27 C28 C36 119.9(7) .
C28 C29 C30 120.1(7) .
C28 C29 H29 120.0 .
C30 C29 H29 120.0 .
C31 C30 C29 122.1(8) .
C31 C30 Cl3 120.1(7) .
C29 C30 Cl3 117.8(7) .
C30 C31 C32 120.1(8) .
C30 C31 H31 120.0 .
C32 C31 H31 120.0 .
C31 C32 C27 117.9(7) .
C31 C32 C33 118.9(7) .
C27 C32 C33 123.2(6) .
C34 C33 C32 111.6(8) .
C34 C33 C35 115.0(9) .
C32 C33 C35 108.8(8) .
C34 C33 H33 107.0 .
C32 C33 H33 107.0 .
C35 C33 H33 107.0 .
C33 C34 H34A 109.5 .
C33 C34 H34B 109.5 .
H34A C34 H34B 109.5 .
C33 C34 H34C 109.5 .
H34A C34 H34C 109.5 .
H34B C34 H34C 109.5 .
C33 C35 H35A 109.5 .
C33 C35 H35B 109.5 .
H35A C35 H35B 109.5 .
C33 C35 H35C 109.5 .
H35A C35 H35C 109.5 .
H35B C35 H35C 109.5 .
C37 C36 C38 109.6(9) .
C37 C36 C28 116.4(13) .
C38 C36 C28 106.8(9) .
C37 C36 H36 107.9 .
C38 C36 H36 107.9 .
C28 C36 H36 107.9 .
C36 C37 H37A 109.5 .
C36 C37 H37B 109.5 .
H37A C37 H37B 109.5 .
C36 C37 H37C 109.5 .
H37A C37 H37C 109.5 .
H37B C37 H37C 109.5 .
C36 C38 H38A 109.5 .
C36 C38 H38B 109.5 .
H38A C38 H38B 109.5 .
C36 C38 H38C 109.5 .
H38A C38 H38C 109.5 .
H38B C38 H38C 109.5 .
C40 C39 C44 122.2(6) .
C40 C39 O13 120.2(6) .
C44 C39 O13 117.5(6) .
C39 C40 C41 117.2(6) .
C39 C40 C48 122.8(6) .
C41 C40 C48 119.9(6) .
C42 C41 C40 120.5(7) .
C42 C41 H41 119.8 .
C40 C41 H41 119.8 .
C43 C42 C41 121.7(6) .
C43 C42 Cl4 119.6(6) .
C41 C42 Cl4 118.7(6) .
C42 C43 C44 119.7(6) .
C42 C43 H43 120.1 .
C44 C43 H43 120.1 .
C43 C44 C39 118.7(7) .
C43 C44 C45 123.1(7) .
C39 C44 C45 118.1(7) .
C46 C45 C44 115.0(8) .
C46 C45 C47 97.4(11) .
C44 C45 C47 105.1(9) .
C46 C45 H45 112.7 .
C44 C45 H45 112.7 .
C47 C45 H45 112.7 .
C45 C46 H46A 109.5 .
C45 C46 H46B 109.5 .
H46A C46 H46B 109.5 .
C45 C46 H46C 109.5 .
H46A C46 H46C 109.5 .
H46B C46 H46C 109.5 .
C45 C47 H47A 109.5 .
C45 C47 H47B 109.5 .
H47A C47 H47B 109.5 .
C45 C47 H47C 109.5 .
H47A C47 H47C 109.5 .
H47B C47 H47C 109.5 .
C40 C48 C50 110.4(7) .
C40 C48 C49 111.6(7) .
C50 C48 C49 110.8(9) .
C40 C48 H48 108.0 .
C50 C48 H48 108.0 .
C49 C48 H48 108.0 .
C48 C49 H49A 109.5 .
C48 C49 H49B 109.5 .
H49A C49 H49B 109.5 .
C48 C49 H49C 109.5 .
H49A C49 H49C 109.5 .
H49B C49 H49C 109.5 .
C48 C50 H50A 109.5 .
C48 C50 H50B 109.5 .
H50A C50 H50B 109.5 .
C48 C50 H50C 109.5 .
H50A C50 H50C 109.5 .
H50B C50 H50C 109.5 .
O19 C51 N1 118.0(4) .
O19 C51 C52 125.6(5) .
N1 C51 C52 116.4(5) .
C55 C52 C51 119.1(5) .
C55 C52 H52 120.5 .
C51 C52 H52 120.5 .
C54 C53 N1 120.2(5) .
C54 C53 H53 119.9 .
N1 C53 H53 119.9 .
C53 C54 C55 118.3(6) .
C53 C54 H54 120.9 .
C55 C54 H54 120.9 .
C52 C55 C54 121.7(5) .
C52 C55 H55 119.2 .
C54 C55 H55 119.2 .
O18 C56 N2 116.4(5) .
O18 C56 C57 126.9(5) .
N2 C56 C57 116.8(5) .
C60 C57 C56 120.5(6) .
C60 C57 H57 119.8 .
C56 C57 H57 119.8 .
C59 C58 N2 120.3(6) .
C59 C58 H58 119.8 .
N2 C58 H58 119.8 .
C58 C59 C60 118.9(7) .
C58 C59 H59 120.5 .
C60 C59 H59 120.5 .
C57 C60 C59 120.5(7) .
C57 C60 H60 119.8 .
C59 C60 H60 119.8 .
N3 C61 C62 170.6(19) .
C53 N1 C51 124.3(5) .
C53 N1 H1 117.9 .
C51 N1 H1 117.9 .
C58 N2 C56 123.0(5) .
C58 N2 H2 118.5 .
C56 N2 H2 118.5 .
C61 N3 Zn4 149.1(9) .
C1 O1 P1 123.3(3) .
P1 O2 Zn1 150.0(2) .
P1 O3 Zn2 146.1(2) .
P1 O4 Zn3 140.6(2) .
C15 O5 P2 122.8(3) .
P2 O6 Zn1 129.5(2) .
P2 O7 Zn2 132.1(2) .
P2 O8 Zn4 142.5(2) .
C27 O9 P3 123.7(5) .
P3 O10 Zn1 131.1(2) .
P3 O11 Zn3 145.5(2) 9_677
P3 O12 Zn4 133.2(2) .
C39 O13 P4 126.3(3) .
P4 O14 Zn2 126.8(2) .
P4 O15 Zn3 121.5(2) .
P4 O16 Zn4 151.8(3) .
Zn3 O17 H17A 120(5) .
Zn3 O17 H17B 113(4) .
H17A O17 H17B 99(6) .
C56 O18 Zn2 126.4(3) .
C51 O19 Zn1 127.1(3) .
O2 P1 O3 115.0(2) .
O2 P1 O4 111.9(2) .
O3 P1 O4 112.29(19) .
O2 P1 O1 106.38(18) .
O3 P1 O1 106.98(18) .
O4 P1 O1 103.18(18) .
O6 P2 O8 112.4(2) .
O6 P2 O7 112.6(2) .
O8 P2 O7 113.9(2) .
O6 P2 O5 107.5(2) .
O8 P2 O5 107.7(2) .
O7 P2 O5 101.85(19) .
O11 P3 O10 111.7(2) 9_677
O11 P3 O12 113.7(2) 9_677
O10 P3 O12 112.9(2) .
O11 P3 O9 107.5(2) 9_677
O10 P3 O9 108.5(2) .
O12 P3 O9 101.8(2) .
O16 P4 O15 110.2(2) .
O16 P4 O14 114.6(2) .
O15 P4 O14 113.6(2) .
O16 P4 O13 104.6(2) .
O15 P4 O13 106.8(2) .
O14 P4 O13 106.2(2) .
O2 Zn1 O6 111.21(16) .
O2 Zn1 O10 112.11(16) .
O6 Zn1 O10 120.40(18) .
O2 Zn1 O19 107.79(15) .
O6 Zn1 O19 106.43(15) .
O10 Zn1 O19 97.06(15) .
O3 Zn2 O14 109.90(15) .
O3 Zn2 O7 113.72(16) .
O14 Zn2 O7 120.33(18) .
O3 Zn2 O18 104.92(15) .
O14 Zn2 O18 107.41(16) .
O7 Zn2 O18 98.57(15) .
O15 Zn3 O11 112.88(17) .
O15 Zn3 O4 119.15(15) .
O11 Zn3 O4 109.60(15) .
O15 Zn3 O17 109.90(18) .
O11 Zn3 O17 104.11(16) .
O4 Zn3 O17 99.35(15) .
O8 Zn4 O16 118.85(17) .
O8 Zn4 O12 118.15(17) .
O16 Zn4 O12 101.03(17) .
O8 Zn4 N3 103.7(2) .
O16 Zn4 N3 113.1(3) .
O12 Zn4 N3 100.9(2) .

loop_
_geom_bond_atom_site_label_1
_geom_bond_atom_site_label_2
_geom_bond_distance
_geom_bond_site_symmetry_2
C1 C2 1.387(7) .
C1 C6 1.399(7) .
C1 O1 1.406(5) .
C2 C3 1.402(8) .
C2 C10 1.510(8) .
C3 C4 1.362(9) .
C3 H3 0.9300 .
C4 C5 1.382(8) .
C4 Cl1 1.754(5) .
C5 C6 1.399(7) .
C5 H5 0.9300 .
C6 C8 1.507(7) .
C7 C8 1.478(10) .
C7 H7A 0.9600 .
C7 H7B 0.9600 .
C7 H7C 0.9600 .
C8 C9 1.493(9) .
C8 H8 0.9800 .
C9 H9A 0.9600 .
C9 H9B 0.9600 .
C9 H9C 0.9600 .
C10 C11 1.479(9) .
C10 C12 1.499(10) .
C10 H10 0.9800 .
C11 H11A 0.9600 .
C11 H11B 0.9600 .
C11 H11C 0.9600 .
C12 H12A 0.9600 .
C12 H12B 0.9600 .
C12 H12C 0.9600 .
C15 C20 1.388(8) .
C15 C16 1.400(7) .
C15 O5 1.404(6) .
C16 C17 1.400(7) .
C16 C24 1.521(8) .
C17 C18 1.365(8) .
C17 H17 0.9300 .
C18 C19 1.359(8) .
C18 Cl2 1.742(5) .
C19 C20 1.402(8) .
C19 H19 0.9300 .
C20 C21 1.523(8) .
C21 C22 1.494(10) .
C21 C23 1.545(8) .
C21 H21 0.9800 .
C22 H22A 0.9600 .
C22 H22B 0.9600 .
C22 H22C 0.9600 .
C23 H23A 0.9600 .
C23 H23B 0.9600 .
C23 H23C 0.9600 .
C24 C25 1.525(9) .
C24 C26 1.525(10) .
C24 H24 0.9800 .
C25 H25A 0.9600 .
C25 H25B 0.9600 .
C25 H25C 0.9600 .
C26 H26A 0.9600 .
C26 H26B 0.9600 .
C26 H26C 0.9600 .
C27 O9 1.375(7) .
C27 C32 1.393(9) .
C27 C28 1.411(10) .
C28 C29 1.378(11) .
C28 C36 1.541(12) .
C29 C30 1.391(12) .
C29 H29 0.9300 .
C30 C31 1.361(12) .
C30 Cl3 1.725(8) .
C31 C32 1.375(10) .
C31 H31 0.9300 .
C32 C33 1.527(10) .
C33 C34 1.524(12) .
C33 C35 1.592(15) .
C33 H33 0.9800 .
C34 H34A 0.9600 .
C34 H34B 0.9600 .
C34 H34C 0.9600 .
C35 H35A 0.9600 .
C35 H35B 0.9600 .
C35 H35C 0.9600 .
C36 C37 1.438(17) .
C36 C38 1.542(18) .
C36 H36 0.9800 .
C37 H37A 0.9600 .
C37 H37B 0.9600 .
C37 H37C 0.9600 .
C38 H38A 0.9600 .
C38 H38B 0.9600 .
C38 H38C 0.9600 .
C39 C40 1.365(9) .
C39 C44 1.389(9) .
C39 O13 1.393(7) .
C40 C41 1.396(9) .
C40 C48 1.525(10) .
C41 C42 1.360(10) .
C41 H41 0.9300 .
C42 C43 1.350(10) .
C42 Cl4 1.748(7) .
C43 C44 1.374(10) .
C43 H43 0.9300 .
C44 C45 1.515(11) .
C45 C46 1.491(12) .
C45 C47 1.608(14) .
C45 H45 0.9800 .
C46 H46A 0.9600 .
C46 H46B 0.9600 .
C46 H46C 0.9600 .
C47 H47A 0.9600 .
C47 H47B 0.9600 .
C47 H47C 0.9600 .
C48 C50 1.519(12) .
C48 C49 1.549(13) .
C48 H48 0.9800 .
C49 H49A 0.9600 .
C49 H49B 0.9600 .
C49 H49C 0.9600 .
C50 H50A 0.9600 .
C50 H50B 0.9600 .
C50 H50C 0.9600 .
C51 O19 1.281(6) .
C51 N1 1.350(6) .
C51 C52 1.417(7) .
C52 C55 1.363(8) .
C52 H52 0.9300 .
C53 C54 1.344(9) .
C53 N1 1.346(7) .
C53 H53 0.9300 .
C54 C55 1.391(9) .
C54 H54 0.9300 .
C55 H55 0.9300 .
C56 O18 1.277(6) .
C56 N2 1.366(7) .
C56 C57 1.391(8) .
C57 C60 1.365(10) .
C57 H57 0.9300 .
C58 C59 1.336(10) .
C58 N2 1.360(7) .
C58 H58 0.9300 .
C59 C60 1.396(11) .
C59 H59 0.9300 .
C60 H60 0.9300 .
C61 N3 1.141(13) .
C61 C62 1.406(17) .
N1 H1 0.8600 .
N2 H2 0.8600 .
N3 Zn4 1.990(6) .
O1 P1 1.604(3) .
O2 P1 1.495(3) .
O2 Zn1 1.901(3) .
O3 P1 1.496(3) .
O3 Zn2 1.914(3) .
O4 P1 1.512(3) .
O4 Zn3 1.951(3) .
O5 P2 1.607(3) .
O6 P2 1.504(4) .
O6 Zn1 1.909(4) .
O7 P2 1.511(4) .
O7 Zn2 1.917(3) .
O8 P2 1.507(4) .
O8 Zn4 1.879(4) .
O9 P3 1.604(4) .
O10 P3 1.508(4) .
O10 Zn1 1.916(3) .
O11 P3 1.491(4) 9_677
O11 Zn3 1.918(4) .
O12 P3 1.513(4) .
O12 Zn4 1.953(4) .
O13 P4 1.611(4) .
O14 P4 1.509(4) .
O14 Zn2 1.915(3) .
O15 P4 1.510(4) .
O15 Zn3 1.906(4) .
O16 P4 1.488(5) .
O16 Zn4 1.893(4) .
O17 Zn3 1.982(4) .
O17 H17A 0.82(2) .
O17 H17B 0.89(2) .
O18 Zn2 1.979(3) .
O19 Zn1 1.978(3) .
P3 O11 1.491(4) 9_677

loop_
_geom_hbond_atom_site_label_D
_geom_hbond_atom_site_label_H
_geom_hbond_atom_site_label_A
_geom_hbond_distance_DH
_geom_hbond_distance_HA
_geom_hbond_distance_DA
_geom_hbond_angle_DHA
_geom_hbond_site_symmetry_A
N1 H1 O18 0.86 2.02 2.865(5) 165.8 4_464
N2 H2 O19 0.86 2.02 2.866(6) 168.1 2_655
O17 H17B O12 0.89(2) 1.83(2) 2.703(5) 169(6) .
O17 H17A O4 0.82(2) 1.87(3) 2.680(5) 167(6) 9_677
N1 H1 O18 0.86 2.02 2.865(5) 165.8 4_464
N2 H2 O19 0.86 2.02 2.866(6) 168.1 2_655
C58 H58 O11 0.93 2.47 3.318(7) 151.0 14_567
O17 H17B O12 0.89(2) 1.83(2) 2.703(5) 169(6) .
O17 H17A O4 0.82(2) 1.87(3) 2.680(5) 167(6) 9_677

loop_
_geom_torsion_atom_site_label_1
_geom_torsion_atom_site_label_2
_geom_torsion_atom_site_label_3
_geom_torsion_atom_site_label_4
_geom_torsion
_geom_torsion_site_symmetry_4
C6 C1 C2 C3 1.7(8) .
O1 C1 C2 C3 177.2(4) .
C6 C1 C2 C10 -178.6(5) .
O1 C1 C2 C10 -3.1(7) .
C1 C2 C3 C4 0.4(8) .
C10 C2 C3 C4 -179.3(5) .
C2 C3 C4 C5 -1.5(9) .
C2 C3 C4 Cl1 177.8(4) .
C3 C4 C5 C6 0.5(9) .
Cl1 C4 C5 C6 -178.8(4) .
C2 C1 C6 C5 -2.7(8) .
O1 C1 C6 C5 -178.2(4) .
C2 C1 C6 C8 176.0(5) .
O1 C1 C6 C8 0.6(7) .
C4 C5 C6 C1 1.5(8) .
C4 C5 C6 C8 -177.2(5) .
C1 C6 C8 C7 -97.9(8) .
C5 C6 C8 C7 80.8(9) .
C1 C6 C8 C9 136.1(7) .
C5 C6 C8 C9 -45.2(9) .
C1 C2 C10 C11 98.8(8) .
C3 C2 C10 C11 -81.6(9) .
C1 C2 C10 C12 -139.4(8) .
C3 C2 C10 C12 40.3(10) .
C20 C15 C16 C17 3.6(7) .
O5 C15 C16 C17 179.3(4) .
C20 C15 C16 C24 -172.0(5) .
O5 C15 C16 C24 3.6(7) .
C15 C16 C17 C18 -0.6(8) .
C24 C16 C17 C18 175.1(5) .
C16 C17 C18 C19 -2.8(8) .
C16 C17 C18 Cl2 178.8(4) .
C17 C18 C19 C20 3.2(9) .
Cl2 C18 C19 C20 -178.3(4) .
C16 C15 C20 C19 -3.2(8) .
O5 C15 C20 C19 -178.8(4) .
C16 C15 C20 C21 173.0(5) .
O5 C15 C20 C21 -2.6(8) .
C18 C19 C20 C15 -0.2(8) .
C18 C19 C20 C21 -176.6(5) .
C15 C20 C21 C22 131.3(6) .
C19 C20 C21 C22 -52.6(7) .
C15 C20 C21 C23 -103.4(6) .
C19 C20 C21 C23 72.8(7) .
C17 C16 C24 C25 34.4(8) .
C15 C16 C24 C25 -150.1(6) .
C17 C16 C24 C26 -89.7(7) .
C15 C16 C24 C26 85.8(7) .
O9 C27 C28 C29 -177.9(8) .
C32 C27 C28 C29 -4.3(14) .
O9 C27 C28 C36 -4.0(13) .
C32 C27 C28 C36 169.6(10) .
C27 C28 C29 C30 1.7(15) .
C36 C28 C29 C30 -172.0(12) .
C28 C29 C30 C31 0.4(19) .
C28 C29 C30 Cl3 -180.0(9) .
C29 C30 C31 C32 0(2) .
Cl3 C30 C31 C32 -179.7(9) .
C30 C31 C32 C27 -2.4(17) .
C30 C31 C32 C33 177.5(11) .
O9 C27 C32 C31 178.3(8) .
C28 C27 C32 C31 4.7(14) .
O9 C27 C32 C33 -1.7(13) .
C28 C27 C32 C33 -175.2(9) .
C31 C32 C33 C34 50.6(11) .
C27 C32 C33 C34 -129.5(9) .
C31 C32 C33 C35 -77.3(13) .
C27 C32 C33 C35 102.6(11) .
C29 C28 C36 C37 -50.7(15) .
C27 C28 C36 C37 135.8(10) .
C29 C28 C36 C38 72.1(15) .
C27 C28 C36 C38 -101.4(10) .
C44 C39 C40 C41 1.2(9) .
O13 C39 C40 C41 176.8(5) .
C44 C39 C40 C48 -177.5(7) .
O13 C39 C40 C48 -1.9(9) .
C39 C40 C41 C42 -1.9(10) .
C48 C40 C41 C42 176.8(7) .
C40 C41 C42 C43 1.3(11) .
C40 C41 C42 Cl4 -176.9(5) .
C41 C42 C43 C44 0.2(11) .
Cl4 C42 C43 C44 178.4(5) .
C42 C43 C44 C39 -0.9(10) .
C42 C43 C44 C45 -179.0(8) .
C40 C39 C44 C43 0.2(9) .
O13 C39 C44 C43 -175.5(5) .
C40 C39 C44 C45 178.3(7) .
O13 C39 C44 C45 2.7(9) .
C43 C44 C45 C46 -3.4(15) .
C39 C44 C45 C46 178.6(11) .
C43 C44 C45 C47 102.5(11) .
C39 C44 C45 C47 -75.5(11) .
C39 C40 C48 C50 111.5(9) .
C41 C40 C48 C50 -67.2(11) .
C39 C40 C48 C49 -124.8(7) .
C41 C40 C48 C49 56.5(9) .
O19 C51 C52 C55 178.3(6) .
N1 C51 C52 C55 -2.9(8) .
N1 C53 C54 C55 -1.1(10) .
C51 C52 C55 C54 1.5(9) .
C53 C54 C55 C52 0.6(10) .
O18 C56 C57 C60 -178.3(9) .
N2 C56 C57 C60 0.4(14) .
N2 C58 C59 C60 2.2(16) .
C56 C57 C60 C59 0.5(19) .
C58 C59 C60 C57 -1.8(19) .
C54 C53 N1 C51 -0.5(10) .
O19 C51 N1 C53 -178.6(5) .
C52 C51 N1 C53 2.5(8) .
C59 C58 N2 C56 -1.3(12) .
O18 C56 N2 C58 178.8(6) .
C57 C56 N2 C58 0.0(10) .
C2 C1 O1 P1 94.7(5) .
C6 C1 O1 P1 -89.6(5) .
C20 C15 O5 P2 -89.9(5) .
C16 C15 O5 P2 94.3(5) .
C32 C27 O9 P3 93.6(8) .
C28 C27 O9 P3 -92.5(8) .
C40 C39 O13 P4 76.4(7) .
C44 C39 O13 P4 -107.8(6) .
N2 C56 O18 Zn2 -179.5(4) .
C57 C56 O18 Zn2 -0.8(11) .
N1 C51 O19 Zn1 -157.3(4) .
C52 C51 O19 Zn1 21.5(8) .
Zn1 O2 P1 O3 -45.0(6) .
Zn1 O2 P1 O4 84.8(5) .
Zn1 O2 P1 O1 -163.2(5) .
Zn2 O3 P1 O2 49.8(4) .
Zn2 O3 P1 O4 -79.8(4) .
Zn2 O3 P1 O1 167.7(4) .
Zn3 O4 P1 O2 -128.5(3) .
Zn3 O4 P1 O3 2.6(4) .
Zn3 O4 P1 O1 117.5(3) .
C1 O1 P1 O2 24.8(4) .
C1 O1 P1 O3 -98.7(4) .
C1 O1 P1 O4 142.7(4) .
Zn1 O6 P2 O8 -38.4(4) .
Zn1 O6 P2 O7 91.9(3) .
Zn1 O6 P2 O5 -156.7(3) .
Zn4 O8 P2 O6 71.2(5) .
Zn4 O8 P2 O7 -58.4(5) .
Zn4 O8 P2 O5 -170.6(4) .
Zn2 O7 P2 O6 -82.9(4) .
Zn2 O7 P2 O8 46.6(4) .
Zn2 O7 P2 O5 162.3(3) .
C15 O5 P2 O6 59.5(4) .
C15 O5 P2 O8 -61.8(4) .
C15 O5 P2 O7 178.1(4) .
Zn1 O10 P3 O11 -106.4(3) 9_677
Zn1 O10 P3 O12 23.2(4) .
Zn1 O10 P3 O9 135.3(3) .
Zn4 O12 P3 O11 -175.7(3) 9_677
Zn4 O12 P3 O10 55.7(4) .
Zn4 O12 P3 O9 -60.4(3) .
C27 O9 P3 O11 -51.8(5) 9_677
C27 O9 P3 O10 69.2(5) .
C27 O9 P3 O12 -171.5(5) .
Zn4 O16 P4 O15 -124.7(6) .
Zn4 O16 P4 O14 4.9(7) .
Zn4 O16 P4 O13 120.8(6) .
Zn3 O15 P4 O16 24.6(3) .
Zn3 O15 P4 O14 -105.6(3) .
Zn3 O15 P4 O13 137.7(3) .
Zn2 O14 P4 O16 -47.8(4) .
Zn2 O14 P4 O15 80.1(4) .
Zn2 O14 P4 O13 -162.8(3) .
C39 O13 P4 O16 -131.1(5) .
C39 O13 P4 O15 112.1(5) .
C39 O13 P4 O14 -9.5(6) .
P2 O8 Zn4 O16 58.9(5) .
P2 O8 Zn4 O12 -64.0(5) .
P2 O8 Zn4 N3 -174.6(5) .
P4 O16 Zn4 O8 -11.5(7) .
P4 O16 Zn4 O12 119.5(6) .
P4 O16 Zn4 N3 -133.4(6) .

loop_
_platon_squeeze_void_nr
_platon_squeeze_void_average_x
_platon_squeeze_void_average_y
_platon_squeeze_void_average_z
_platon_squeeze_void_volume
_platon_squeeze_void_count_electrons
_platon_squeeze_void_content
1 0.000 0.250 0.125 486 49 ' '
2 0.000 0.250 0.625 220 17 ' '
3 0.000 0.750 0.375 221 17 ' '
4 0.000 0.750 0.875 486 49 ' '
5 0.019 0.020 0.893 12 1 ' '
6 0.019 0.520 0.107 12 1 ' '
7 0.230 0.269 0.357 12 1 ' '
8 0.230 0.769 0.643 12 1 ' '
9 0.270 0.231 0.143 12 1 ' '
10 0.270 0.731 0.857 12 1 ' '
11 0.500 0.250 0.375 486 49 ' '
12 0.500 0.750 0.625 486 49 ' '
13 0.500 0.250 0.875 221 17 ' '
14 0.500 0.750 0.125 220 17 ' '
15 0.481 0.480 0.607 12 1 ' '
16 0.481 0.980 0.393 12 1 ' '
17 0.519 0.020 0.607 12 1 ' '
18 0.519 0.520 0.393 12 1 ' '
19 0.730 0.269 0.143 12 1 ' '
20 0.730 0.769 0.857 12 1 ' '
21 0.770 0.231 0.357 12 1 ' '
22 0.770 0.731 0.643 12 1 ' '
23 0.981 0.480 0.893 12 1 ' '
24 0.981 0.980 0.107 12 1 ' '
